data_4061830
loop_
_publ_author_name
'Ramaker, Gerhard'
'Saak, Wolfgang'
'Haase, Detlev'
'Weidenbruch, Manfred'

_publ_section_title
;
 Reaction Modes of a Tetragermabutadiene: Cycloadditions versus Ge-Ge Bond
 Cleavages
;
_journal_coden_ASTM ORGND7
_journal_issue 25
_journal_name_full Organometallics
_journal_page_first 5212
_journal_page_last 5216
_journal_paper_doi 10.1021/om034123e
_journal_volume 22
_journal_year 2003
_chemical_formula_sum 'C80 H123 Ge3 N O'
_chemical_formula_weight 1332.56
_space_group_IT_number 14
_symmetry_cell_setting monoclinic
_symmetry_space_group_name_Hall '-P 2yn'
_symmetry_space_group_name_H-M 'P 1 21/n 1'
_cell_angle_alpha 90.00
_cell_angle_beta 101.127(3)
_cell_angle_gamma 90.00
_cell_formula_units_Z 4
_cell_length_a 11.8412(2)
_cell_length_b 32.2192(11)
_cell_length_c 21.0546(6)
_cell_measurement_temperature 193(2)
_cell_volume 7881.6(4)
_diffrn_ambient_temperature 193(2)
_exptl_crystal_density_diffrn 1.123
_cod_depositor_comments
;
 Updated bibliographical information.

 Antanas Vaitkus,
 2019-09-11
;
_cod_original_sg_symbol_H-M 'P 21/n'
_cod_database_code 4061830

loop_
_symmetry_equiv_pos_as_xyz
'x, y, z'
'-x+1/2, y+1/2, -z+1/2'
'-x, -y, -z'
'x-1/2, -y-1/2, z-1/2'

loop_
_atom_site_label
_atom_site_type_symbol
_atom_site_fract_x
_atom_site_fract_y
_atom_site_fract_z
_atom_site_U_iso_or_equiv
_atom_site_adp_type
_atom_site_occupancy
_atom_site_symmetry_multiplicity
_atom_site_calc_flag
_atom_site_refinement_flags
_atom_site_disorder_assembly
_atom_site_disorder_group
Ge1 Ge 0.46963(5) 0.173189(15) 0.47174(2) 0.02882(12) Uani 1 1 d . . .
Ge2 Ge 0.28082(5) 0.199117(17) 0.48104(2) 0.03503(14) Uani 1 1 d . . .
Ge3 Ge 0.21662(5) 0.149060(16) 0.40616(3) 0.03504(14) Uani 1 1 d . . .
N1 N 0.4244(4) 0.09656(12) 0.39703(19) 0.0366(10) Uani 1 1 d . . .
O1 O 0.4481(4) 0.01370(11) 0.41578(18) 0.0514(10) Uani 1 1 d . . .
C1 C 0.3781(4) 0.12795(15) 0.4179(2) 0.0319(11) Uani 1 1 d . . .
C2 C 0.3567(5) 0.06828(16) 0.3518(2) 0.0397(13) Uani 1 1 d . . .
C3 C 0.2827(6) 0.0827(2) 0.2978(3) 0.0548(16) Uani 1 1 d . . .
H3 H 0.2750 0.1118 0.2906 0.066 Uiso 1 1 calc R . .
C4 C 0.2184(7) 0.0552(2) 0.2531(3) 0.072(2) Uani 1 1 d . . .
H4 H 0.1666 0.0653 0.2161 0.086 Uiso 1 1 calc R . .
C5 C 0.2325(7) 0.0131(2) 0.2642(3) 0.079(2) Uani 1 1 d . . .
H5 H 0.1891 -0.0060 0.2349 0.095 Uiso 1 1 calc R . .
C6 C 0.3086(7) -0.0016(2) 0.3175(3) 0.068(2) Uani 1 1 d . . .
H6 H 0.3172 -0.0307 0.3239 0.081 Uiso 1 1 calc R . .
C7 C 0.3727(5) 0.02520(16) 0.3618(3) 0.0456(14) Uani 1 1 d . . .
C8 C 0.4751(7) -0.03002(18) 0.4228(3) 0.068(2) Uani 1 1 d . . .
H8A H 0.5306 -0.0346 0.4632 0.102 Uiso 1 1 calc R . .
H8B H 0.5083 -0.0394 0.3862 0.102 Uiso 1 1 calc R . .
H8C H 0.4046 -0.0457 0.4240 0.102 Uiso 1 1 calc R . .
C9 C 0.5780(4) 0.14655(15) 0.5449(2) 0.0297(10) Uani 1 1 d . . .
C10 C 0.6786(4) 0.12929(14) 0.5292(2) 0.0319(11) Uani 1 1 d . . .
C11 C 0.7665(5) 0.11537(15) 0.5788(2) 0.0376(12) Uani 1 1 d . . .
H11 H 0.8345 0.1041 0.5680 0.045 Uiso 1 1 calc R . .
C12 C 0.7572(5) 0.11759(16) 0.6430(2) 0.0384(12) Uani 1 1 d . . .
C13 C 0.6558(5) 0.13247(16) 0.6578(2) 0.0407(13) Uani 1 1 d . . .
H13 H 0.6474 0.1328 0.7017 0.049 Uiso 1 1 calc R . .
C14 C 0.5651(4) 0.14701(16) 0.6102(2) 0.0342(11) Uani 1 1 d . . .
C15 C 0.6962(4) 0.12409(16) 0.4599(2) 0.0358(12) Uani 1 1 d . . .
H15 H 0.6259 0.1350 0.4304 0.043 Uiso 1 1 calc R . .
C16 C 0.7101(5) 0.07854(16) 0.4425(3) 0.0463(14) Uani 1 1 d . . .
H16A H 0.7207 0.0765 0.3976 0.069 Uiso 1 1 calc R . .
H16B H 0.6410 0.0630 0.4474 0.069 Uiso 1 1 calc R . .
H16C H 0.7774 0.0668 0.4715 0.069 Uiso 1 1 calc R . .
C17 C 0.8005(5) 0.14986(18) 0.4476(3) 0.0461(13) Uani 1 1 d . . .
H17A H 0.8096 0.1461 0.4026 0.069 Uiso 1 1 calc R . .
H17B H 0.8704 0.1405 0.4769 0.069 Uiso 1 1 calc R . .
H17C H 0.7874 0.1793 0.4554 0.069 Uiso 1 1 calc R . .
C18 C 0.8573(5) 0.1071(2) 0.6983(3) 0.0535(16) Uani 1 1 d . . .
H18 H 0.8242 0.0933 0.7332 0.064 Uiso 1 1 calc R . .
C19 C 0.9465(7) 0.0785(3) 0.6808(4) 0.087(2) Uani 1 1 d . . .
H19A H 1.0065 0.0734 0.7190 0.131 Uiso 1 1 calc R . .
H19B H 0.9809 0.0913 0.6468 0.131 Uiso 1 1 calc R . .
H19C H 0.9102 0.0521 0.6650 0.131 Uiso 1 1 calc R . .
C20 C 0.9120(6) 0.1483(2) 0.7261(3) 0.080(2) Uani 1 1 d . . .
H20A H 0.8523 0.1663 0.7375 0.119 Uiso 1 1 calc R . .
H20B H 0.9479 0.1621 0.6936 0.119 Uiso 1 1 calc R . .
H20C H 0.9705 0.1426 0.7649 0.119 Uiso 1 1 calc R . .
C21 C 0.4560(5) 0.16250(16) 0.6310(2) 0.0400(13) Uani 1 1 d . . .
H21 H 0.4156 0.1810 0.5956 0.048 Uiso 1 1 calc R . .
C22 C 0.3752(6) 0.1260(2) 0.6359(4) 0.0680(19) Uani 1 1 d . . .
H22A H 0.3050 0.1363 0.6487 0.102 Uiso 1 1 calc R . .
H22B H 0.4138 0.1062 0.6683 0.102 Uiso 1 1 calc R . .
H22C H 0.3552 0.1122 0.5937 0.102 Uiso 1 1 calc R . .
C23 C 0.4786(6) 0.1886(2) 0.6935(3) 0.076(2) Uani 1 1 d . . .
H23A H 0.4051 0.1978 0.7034 0.114 Uiso 1 1 calc R . .
H23B H 0.5254 0.2128 0.6874 0.114 Uiso 1 1 calc R . .
H23C H 0.5197 0.1717 0.7293 0.114 Uiso 1 1 calc R . .
C24 C 0.5613(4) 0.21470(14) 0.4330(2) 0.0333(11) Uani 1 1 d . . .
C25 C 0.6237(5) 0.24468(15) 0.4755(2) 0.0366(12) Uani 1 1 d . . .
C26 C 0.6953(5) 0.27223(17) 0.4513(3) 0.0448(14) Uani 1 1 d . . .
H26 H 0.7387 0.2917 0.4801 0.054 Uiso 1 1 calc R . .
C27 C 0.7058(5) 0.27246(18) 0.3866(3) 0.0485(14) Uani 1 1 d . . .
C28 C 0.6404(5) 0.24424(18) 0.3457(3) 0.0476(14) Uani 1 1 d . . .
H28 H 0.6453 0.2442 0.3011 0.057 Uiso 1 1 calc R . .
C29 C 0.5668(5) 0.21557(16) 0.3675(2) 0.0367(12) Uani 1 1 d . . .
C30 C 0.6145(5) 0.24839(16) 0.5469(2) 0.0413(13) Uani 1 1 d . . .
H30 H 0.5592 0.2266 0.5555 0.050 Uiso 1 1 calc R . .
C31 C 0.5655(7) 0.29048(18) 0.5618(3) 0.0649(19) Uani 1 1 d . . .
H31A H 0.5611 0.2917 0.6078 0.097 Uiso 1 1 calc R . .
H31B H 0.4882 0.2939 0.5354 0.097 Uiso 1 1 calc R . .
H31C H 0.6156 0.3127 0.5517 0.097 Uiso 1 1 calc R . .
C32 C 0.7305(5) 0.2398(2) 0.5926(3) 0.0592(17) Uani 1 1 d . . .
H32A H 0.7210 0.2425 0.6376 0.089 Uiso 1 1 calc R . .
H32B H 0.7879 0.2599 0.5841 0.089 Uiso 1 1 calc R . .
H32C H 0.7563 0.2117 0.5851 0.089 Uiso 1 1 calc R . .
C33 C 0.7866(6) 0.3023(2) 0.3611(3) 0.0662(19) Uani 1 1 d . . .
H33 H 0.7922 0.2922 0.3169 0.079 Uiso 1 1 calc R . .
C34 C 0.7356(9) 0.3452(3) 0.3523(6) 0.134(4) Uani 1 1 d . . .
H34A H 0.7888 0.3637 0.3356 0.201 Uiso 1 1 calc R . .
H34B H 0.7229 0.3557 0.3941 0.201 Uiso 1 1 calc R . .
H34C H 0.6621 0.3442 0.3216 0.201 Uiso 1 1 calc R . .
C35 C 0.9083(7) 0.3012(3) 0.4011(4) 0.101(3) Uani 1 1 d . . .
H35A H 0.9570 0.3207 0.3827 0.152 Uiso 1 1 calc R . .
H35B H 0.9396 0.2731 0.4004 0.152 Uiso 1 1 calc R . .
H35C H 0.9068 0.3091 0.4458 0.152 Uiso 1 1 calc R . .
C36 C 0.4992(5) 0.18664(17) 0.3170(2) 0.0468(15) Uani 1 1 d . . .
H36 H 0.4566 0.1669 0.3405 0.056 Uiso 1 1 calc R . .
C37 C 0.4083(6) 0.2106(2) 0.2683(3) 0.0684(19) Uani 1 1 d . . .
H37A H 0.3661 0.1912 0.2365 0.103 Uiso 1 1 calc R . .
H37B H 0.4466 0.2315 0.2460 0.103 Uiso 1 1 calc R . .
H37C H 0.3544 0.2243 0.2914 0.103 Uiso 1 1 calc R . .
C38 C 0.5737(6) 0.1605(2) 0.2805(3) 0.072(2) Uani 1 1 d . . .
H38A H 0.5242 0.1428 0.2489 0.108 Uiso 1 1 calc R . .
H38B H 0.6258 0.1431 0.3113 0.108 Uiso 1 1 calc R . .
H38C H 0.6189 0.1789 0.2579 0.108 Uiso 1 1 calc R . .
C39 C 0.2262(5) 0.25407(15) 0.5013(2) 0.0358(12) Uani 1 1 d . . .
C40 C 0.2430(5) 0.28871(16) 0.4646(3) 0.0421(13) Uani 1 1 d . . .
C41 C 0.2074(5) 0.32747(18) 0.4830(3) 0.0516(15) Uani 1 1 d . . .
H41 H 0.2190 0.3511 0.4580 0.062 Uiso 1 1 calc R . .
C42 C 0.1565(6) 0.33289(18) 0.5356(3) 0.0548(16) Uani 1 1 d . B .
C43 C 0.1400(5) 0.29783(18) 0.5718(3) 0.0497(14) Uani 1 1 d . . .
H43 H 0.1043 0.3008 0.6082 0.060 Uiso 1 1 calc R . .
C44 C 0.1752(5) 0.25814(16) 0.5554(2) 0.0359(12) Uani 1 1 d . . .
C45 C 0.2946(5) 0.28540(19) 0.4039(3) 0.0535(16) Uani 1 1 d . . .
H45 H 0.3355 0.2581 0.4060 0.064 Uiso 1 1 calc R . .
C46 C 0.1958(6) 0.2840(2) 0.3435(3) 0.0628(18) Uani 1 1 d . . .
H46A H 0.2285 0.2815 0.3044 0.094 Uiso 1 1 calc R . .
H46B H 0.1504 0.3096 0.3414 0.094 Uiso 1 1 calc R . .
H46C H 0.1461 0.2601 0.3468 0.094 Uiso 1 1 calc R . .
C47 C 0.3817(6) 0.3189(2) 0.3958(3) 0.076(2) Uani 1 1 d . . .
H47A H 0.4105 0.3139 0.3558 0.114 Uiso 1 1 calc R . .
H47B H 0.4461 0.3182 0.4328 0.114 Uiso 1 1 calc R . .
H47C H 0.3446 0.3462 0.3935 0.114 Uiso 1 1 calc R . .
C48 C 0.1198(8) 0.3761(2) 0.5537(4) 0.084(2) Uani 1 1 d . . .
H48 H 0.1465 0.3959 0.5232 0.101 Uiso 1 1 calc R A 1
C49A C 0.0023(15) 0.3820(5) 0.5469(8) 0.070(4) Uiso 0.50 1 d P B 1
H49A H -0.0128 0.4106 0.5589 0.106 Uiso 0.50 1 calc PR B 1
H49B H -0.0285 0.3627 0.5752 0.106 Uiso 0.50 1 calc PR B 1
H49C H -0.0350 0.3770 0.5018 0.106 Uiso 0.50 1 calc PR B 1
C50A C 0.1879(12) 0.3873(4) 0.6233(6) 0.052(3) Uiso 0.50 1 d P B 1
H50A H 0.2705 0.3835 0.6250 0.078 Uiso 0.50 1 calc PR B 1
H50B H 0.1628 0.3692 0.6553 0.078 Uiso 0.50 1 calc PR B 1
H50C H 0.1727 0.4163 0.6330 0.078 Uiso 0.50 1 calc PR B 1
C49B C -0.0114(15) 0.3722(5) 0.5771(8) 0.080(5) Uiso 0.50 1 d P B 2
H49D H -0.0668 0.3587 0.5428 0.120 Uiso 0.50 1 calc PR B 2
H49E H -0.0391 0.4001 0.5850 0.120 Uiso 0.50 1 calc PR B 2
H49F H -0.0028 0.3558 0.6169 0.120 Uiso 0.50 1 calc PR B 2
C50B C 0.2103(19) 0.3966(6) 0.6009(10) 0.104(7) Uiso 0.50 1 d P B 2
H50D H 0.1840 0.4243 0.6107 0.156 Uiso 0.50 1 calc PR B 2
H50E H 0.2801 0.3992 0.5827 0.156 Uiso 0.50 1 calc PR B 2
H50F H 0.2270 0.3801 0.6407 0.156 Uiso 0.50 1 calc PR B 2
C51 C 0.1475(5) 0.22001(17) 0.5924(2) 0.0435(13) Uani 1 1 d . . .
H51 H 0.2087 0.1989 0.5907 0.052 Uiso 1 1 calc R . .
C52 C 0.0331(6) 0.2011(2) 0.5605(3) 0.0674(18) Uani 1 1 d . . .
H52A H 0.0176 0.1765 0.5849 0.101 Uiso 1 1 calc R . .
H52B H 0.0363 0.1930 0.5160 0.101 Uiso 1 1 calc R . .
H52C H -0.0285 0.2215 0.5600 0.101 Uiso 1 1 calc R . .
C53 C 0.1475(6) 0.2290(2) 0.6644(3) 0.0669(19) Uani 1 1 d . . .
H53A H 0.1302 0.2034 0.6858 0.100 Uiso 1 1 calc R . .
H53B H 0.0888 0.2499 0.6677 0.100 Uiso 1 1 calc R . .
H53C H 0.2233 0.2394 0.6854 0.100 Uiso 1 1 calc R . .
C54 C 0.0782(4) 0.11526(15) 0.3739(2) 0.0328(11) Uani 1 1 d . . .
C55 C -0.0010(5) 0.12915(15) 0.3202(2) 0.0353(12) Uani 1 1 d . D .
C56 C -0.0873(5) 0.10183(16) 0.2923(2) 0.0403(13) Uani 1 1 d . . .
H56 H -0.1409 0.1105 0.2551 0.048 Uiso 1 1 calc R . .
C57 C -0.0983(5) 0.06218(15) 0.3167(2) 0.0403(13) Uani 1 1 d . . .
C58 C -0.0196(5) 0.05038(15) 0.3716(2) 0.0396(13) Uani 1 1 d . . .
H58 H -0.0263 0.0235 0.3890 0.048 Uiso 1 1 calc R . .
C59 C 0.0683(4) 0.07610(15) 0.4020(2) 0.0347(12) Uani 1 1 d . . .
C60 C 0.0078(5) 0.17217(17) 0.2913(2) 0.0453(13) Uani 1 1 d . . .
H60 H 0.0593 0.1888 0.3251 0.054 Uiso 1 1 calc R C 1
C61A C 0.0634(13) 0.1718(4) 0.2331(6) 0.063(3) Uiso 0.50 1 d P D 1
H61A H 0.1369 0.1570 0.2434 0.094 Uiso 0.50 1 calc PR D 1
H61B H 0.0770 0.2004 0.2206 0.094 Uiso 0.50 1 calc PR D 1
H61C H 0.0126 0.1579 0.1972 0.094 Uiso 0.50 1 calc PR D 1
C62A C -0.1077(11) 0.1950(4) 0.2766(6) 0.050(3) Uiso 0.50 1 d P D 1
H62A H -0.1420 0.1952 0.3155 0.074 Uiso 0.50 1 calc PR D 1
H62B H -0.1596 0.1808 0.2415 0.074 Uiso 0.50 1 calc PR D 1
H62C H -0.0955 0.2236 0.2636 0.074 Uiso 0.50 1 calc PR D 1
C61B C -0.024(2) 0.1710(6) 0.2151(9) 0.115(6) Uiso 0.50 1 d P D 2
H61D H 0.0253 0.1511 0.1985 0.173 Uiso 0.50 1 calc PR D 2
H61E H -0.0136 0.1987 0.1978 0.173 Uiso 0.50 1 calc PR D 2
H61F H -0.1050 0.1626 0.2016 0.173 Uiso 0.50 1 calc PR D 2
C62B C -0.0699(13) 0.2035(4) 0.3150(7) 0.065(4) Uiso 0.50 1 d P D 2
H62D H -0.0607 0.2306 0.2955 0.098 Uiso 0.50 1 calc PR D 2
H62E H -0.0492 0.2057 0.3622 0.098 Uiso 0.50 1 calc PR D 2
H62F H -0.1502 0.1945 0.3025 0.098 Uiso 0.50 1 calc PR D 2
C63 C -0.1892(5) 0.03260(17) 0.2799(3) 0.0523(15) Uani 1 1 d . . .
H63 H -0.2604 0.0492 0.2640 0.063 Uiso 1 1 calc R . .
C64 C -0.1466(7) 0.0160(2) 0.2206(3) 0.073(2) Uani 1 1 d . . .
H64A H -0.1279 0.0393 0.1946 0.109 Uiso 1 1 calc R . .
H64B H -0.2070 -0.0010 0.1945 0.109 Uiso 1 1 calc R . .
H64C H -0.0777 -0.0010 0.2348 0.109 Uiso 1 1 calc R . .
C65 C -0.2216(7) -0.0028(2) 0.3194(3) 0.075(2) Uani 1 1 d . . .
H65A H -0.2806 -0.0198 0.2924 0.112 Uiso 1 1 calc R . .
H65B H -0.2517 0.0083 0.3562 0.112 Uiso 1 1 calc R . .
H65C H -0.1534 -0.0198 0.3354 0.112 Uiso 1 1 calc R . .
C66 C 0.1482(5) 0.06266(16) 0.4646(2) 0.0387(12) Uani 1 1 d . . .
H66 H 0.2241 0.0767 0.4661 0.046 Uiso 1 1 calc R . .
C67 C 0.1703(5) 0.01602(17) 0.4698(3) 0.0504(15) Uani 1 1 d . . .
H67A H 0.2225 0.0098 0.5108 0.076 Uiso 1 1 calc R . .
H67B H 0.2054 0.0069 0.4336 0.076 Uiso 1 1 calc R . .
H67C H 0.0973 0.0014 0.4682 0.076 Uiso 1 1 calc R . .
C68 C 0.0994(5) 0.07837(17) 0.5226(3) 0.0496(15) Uani 1 1 d . . .
H68A H 0.1506 0.0701 0.5629 0.074 Uiso 1 1 calc R . .
H68B H 0.0229 0.0664 0.5212 0.074 Uiso 1 1 calc R . .
H68C H 0.0934 0.1087 0.5208 0.074 Uiso 1 1 calc R . .
C69A C 0.0296(18) 0.0613(7) -0.1068(6) 0.136(4) Uiso 0.50 1 d PD E 1
H69A H -0.0483 0.0683 -0.1296 0.204 Uiso 0.50 1 calc PR E 1
H69B H 0.0348 0.0313 -0.0987 0.204 Uiso 0.50 1 calc PR E 1
H69C H 0.0853 0.0693 -0.1334 0.204 Uiso 0.50 1 calc PR E 1
C70A C 0.0556(14) 0.0843(5) -0.0429(6) 0.136(4) Uiso 0.50 1 d PD E 1
H70A H 0.0576 0.1149 -0.0497 0.163 Uiso 0.50 1 calc PR E 1
C71A C -0.0280(16) 0.0727(10) 0.0014(8) 0.136(4) Uiso 0.50 1 d PD E 1
H71A H -0.0498 0.0431 -0.0042 0.163 Uiso 0.50 1 calc PR E 1
H71B H -0.0987 0.0897 -0.0093 0.163 Uiso 0.50 1 calc PR E 1
C72A C 0.0340(17) 0.0811(10) 0.0728(7) 0.136(4) Uiso 0.50 1 d PD E 1
H72A H 0.0138 0.1089 0.0873 0.163 Uiso 0.50 1 calc PR E 1
H72B H 0.0125 0.0599 0.1023 0.163 Uiso 0.50 1 calc PR E 1
C73A C 0.1636(15) 0.0785(8) 0.0709(7) 0.136(4) Uiso 0.50 1 d PD E 1
H73A H 0.2013 0.0563 0.0998 0.163 Uiso 0.50 1 calc PR E 1
H73B H 0.2024 0.1052 0.0845 0.163 Uiso 0.50 1 calc PR E 1
C74A C 0.1680(16) 0.0688(8) -0.0007(8) 0.136(4) Uiso 0.50 1 d PD E 1
H74A H 0.2347 0.0829 -0.0132 0.163 Uiso 0.50 1 calc PR E 1
H74B H 0.1763 0.0385 -0.0066 0.163 Uiso 0.50 1 calc PR E 1
C69B C -0.058(4) 0.0592(15) -0.1129(16) 0.330(13) Uiso 0.50 1 d PD F 2
H69D H -0.0083 0.0517 -0.1432 0.495 Uiso 0.50 1 calc PR F 2
H69E H -0.0706 0.0893 -0.1143 0.495 Uiso 0.50 1 calc PR F 2
H69F H -0.1321 0.0450 -0.1251 0.495 Uiso 0.50 1 calc PR F 2
C70B C 0.000(3) 0.0464(8) -0.0443(15) 0.330(13) Uiso 0.50 1 d PD F 2
H70B H -0.0112 0.0161 -0.0368 0.396 Uiso 0.50 1 calc PR F 2
C71B C -0.045(3) 0.073(2) 0.0060(19) 0.330(13) Uiso 0.50 1 d PD F 2
H71C H -0.1066 0.0582 0.0224 0.396 Uiso 0.50 1 calc PR F 2
H71D H -0.0777 0.0994 -0.0143 0.396 Uiso 0.50 1 calc PR F 2
C72B C 0.056(4) 0.083(2) 0.0624(18) 0.330(13) Uiso 0.50 1 d PD F 2
H72C H 0.0413 0.1076 0.0871 0.396 Uiso 0.50 1 calc PR F 2
H72D H 0.0745 0.0588 0.0922 0.396 Uiso 0.50 1 calc PR F 2
C73B C 0.151(4) 0.0905(14) 0.023(2) 0.330(13) Uiso 0.50 1 d PD F 2
H73C H 0.1461 0.1191 0.0050 0.396 Uiso 0.50 1 calc PR F 2
H73D H 0.2286 0.0864 0.0498 0.396 Uiso 0.50 1 calc PR F 2
C74B C 0.128(3) 0.0582(15) -0.033(2) 0.330(13) Uiso 0.50 1 d PD F 2
H74C H 0.1766 0.0333 -0.0205 0.396 Uiso 0.50 1 calc PR F 2
H74D H 0.1478 0.0701 -0.0725 0.396 Uiso 0.50 1 calc PR F 2
C75A C 0.525(3) 0.0077(10) 0.0749(18) 0.293(10) Uiso 0.50 1 d PD G 1
H75A H 0.5973 0.0023 0.0605 0.440 Uiso 0.50 1 calc PR G 1
H75B H 0.5404 0.0232 0.1157 0.440 Uiso 0.50 1 calc PR G 1
H75C H 0.4738 0.0240 0.0420 0.440 Uiso 0.50 1 calc PR G 1
C76A C 0.467(3) -0.0333(9) 0.0851(12) 0.293(10) Uiso 0.50 1 d PD G 1
H76A H 0.4405 -0.0479 0.0429 0.352 Uiso 0.50 1 calc PR G 1
C77A C 0.363(2) -0.0248(11) 0.119(2) 0.293(10) Uiso 0.50 1 d PD G 1
H77A H 0.3720 0.0026 0.1412 0.352 Uiso 0.50 1 calc PR G 1
H77B H 0.2899 -0.0250 0.0876 0.352 Uiso 0.50 1 calc PR G 1
C78A C 0.365(3) -0.0602(14) 0.170(2) 0.293(10) Uiso 0.50 1 d PD G 1
H78A H 0.3539 -0.0485 0.2119 0.352 Uiso 0.50 1 calc PR G 1
H78B H 0.3019 -0.0801 0.1547 0.352 Uiso 0.50 1 calc PR G 1
C79A C 0.483(3) -0.0822(13) 0.178(2) 0.293(10) Uiso 0.50 1 d PD G 1
H79A H 0.4717 -0.1119 0.1669 0.352 Uiso 0.50 1 calc PR G 1
H79B H 0.5241 -0.0800 0.2236 0.352 Uiso 0.50 1 calc PR G 1
C80A C 0.552(2) -0.0607(10) 0.132(2) 0.293(10) Uiso 0.50 1 d PD G 1
H80A H 0.5879 -0.0817 0.1080 0.352 Uiso 0.50 1 calc PR G 1
H80B H 0.6144 -0.0434 0.1575 0.352 Uiso 0.50 1 calc PR G 1
C75B C 0.478(3) 0.0288(7) 0.1947(14) 0.241(7) Uiso 0.50 1 d PD H 2
H75D H 0.4683 0.0541 0.1685 0.361 Uiso 0.50 1 calc PR H 2
H75E H 0.5421 0.0323 0.2313 0.361 Uiso 0.50 1 calc PR H 2
H75F H 0.4071 0.0233 0.2109 0.361 Uiso 0.50 1 calc PR H 2
C76B C 0.503(2) -0.0078(7) 0.1531(12) 0.241(7) Uiso 0.50 1 d PD H 2
H76B H 0.5779 -0.0038 0.1389 0.289 Uiso 0.50 1 calc PR H 2
C77B C 0.403(3) -0.0114(8) 0.0934(11) 0.241(7) Uiso 0.50 1 d PD H 2
H77C H 0.3517 0.0132 0.0908 0.289 Uiso 0.50 1 calc PR H 2
H77D H 0.4337 -0.0130 0.0530 0.289 Uiso 0.50 1 calc PR H 2
C78B C 0.336(2) -0.0513(10) 0.1027(16) 0.241(7) Uiso 0.50 1 d PD H 2
H78C H 0.2644 -0.0444 0.1185 0.289 Uiso 0.50 1 calc PR H 2
H78D H 0.3139 -0.0663 0.0611 0.289 Uiso 0.50 1 calc PR H 2
C79B C 0.415(3) -0.0785(7) 0.1527(19) 0.241(7) Uiso 0.50 1 d PD H 2
H79C H 0.4545 -0.0997 0.1306 0.289 Uiso 0.50 1 calc PR H 2
H79D H 0.3705 -0.0928 0.1814 0.289 Uiso 0.50 1 calc PR H 2
C80B C 0.504(3) -0.0484(7) 0.1922(13) 0.241(7) Uiso 0.50 1 d PD H 2
H80C H 0.4837 -0.0427 0.2347 0.289 Uiso 0.50 1 calc PR H 2
H80D H 0.5818 -0.0610 0.1996 0.289 Uiso 0.50 1 calc PR H 2

loop_
_atom_site_aniso_label
_atom_site_aniso_U_11
_atom_site_aniso_U_22
_atom_site_aniso_U_33
_atom_site_aniso_U_23
_atom_site_aniso_U_13
_atom_site_aniso_U_12
Ge1 0.0235(3) 0.0339(3) 0.0298(3) -0.0008(2) 0.00713(19) -0.0006(2)
Ge2 0.0266(3) 0.0422(3) 0.0364(3) -0.0061(2) 0.0064(2) 0.0024(2)
Ge3 0.0269(3) 0.0378(3) 0.0400(3) -0.0037(2) 0.0054(2) -0.0018(2)
N1 0.034(3) 0.037(2) 0.040(2) -0.0044(19) 0.0109(19) -0.0021(19)
O1 0.056(3) 0.040(2) 0.054(2) -0.0081(18) 0.000(2) -0.0013(18)
C1 0.032(3) 0.037(3) 0.029(2) 0.001(2) 0.012(2) -0.004(2)
C2 0.041(4) 0.048(3) 0.033(3) -0.010(2) 0.013(2) 0.000(2)
C3 0.056(5) 0.064(4) 0.044(3) -0.013(3) 0.010(3) 0.001(3)
C4 0.086(6) 0.079(5) 0.042(4) -0.014(3) -0.008(3) 0.003(4)
C5 0.095(6) 0.070(5) 0.063(5) -0.027(4) -0.009(4) -0.004(4)
C6 0.086(6) 0.053(4) 0.057(4) -0.022(3) -0.006(4) -0.009(3)
C7 0.051(4) 0.044(3) 0.045(3) -0.007(3) 0.018(3) -0.002(3)
C8 0.088(6) 0.045(4) 0.069(4) -0.003(3) 0.008(4) 0.003(3)
C9 0.023(3) 0.034(3) 0.032(2) 0.000(2) 0.0060(19) -0.002(2)
C10 0.031(3) 0.034(3) 0.032(3) 0.000(2) 0.008(2) -0.005(2)
C11 0.028(3) 0.042(3) 0.042(3) 0.001(2) 0.006(2) 0.006(2)
C12 0.031(3) 0.046(3) 0.034(3) 0.006(2) -0.005(2) 0.005(2)
C13 0.037(4) 0.052(3) 0.033(3) 0.002(2) 0.010(2) -0.002(3)
C14 0.032(3) 0.043(3) 0.029(2) -0.003(2) 0.011(2) 0.001(2)
C15 0.026(3) 0.045(3) 0.038(3) 0.003(2) 0.010(2) 0.005(2)
C16 0.048(4) 0.045(3) 0.048(3) -0.004(2) 0.013(3) 0.007(3)
C17 0.033(4) 0.056(3) 0.051(3) 0.008(3) 0.014(2) 0.001(3)
C18 0.038(4) 0.080(4) 0.041(3) 0.014(3) 0.005(3) 0.008(3)
C19 0.059(6) 0.110(6) 0.084(5) 0.001(4) -0.009(4) 0.034(4)
C20 0.051(5) 0.114(6) 0.062(4) -0.015(4) -0.018(3) 0.003(4)
C21 0.032(3) 0.059(3) 0.029(3) -0.004(2) 0.006(2) 0.003(2)
C22 0.042(5) 0.065(4) 0.103(5) 0.003(4) 0.031(4) 0.001(3)
C23 0.058(5) 0.108(6) 0.062(4) -0.033(4) 0.013(3) 0.011(4)
C24 0.025(3) 0.037(3) 0.038(3) 0.000(2) 0.005(2) 0.004(2)
C25 0.029(3) 0.041(3) 0.038(3) 0.003(2) 0.002(2) 0.007(2)
C26 0.035(4) 0.043(3) 0.056(3) -0.004(3) 0.009(3) -0.014(2)
C27 0.035(4) 0.055(4) 0.058(4) 0.010(3) 0.015(3) -0.008(3)
C28 0.037(4) 0.067(4) 0.039(3) 0.006(3) 0.007(2) -0.010(3)
C29 0.027(3) 0.046(3) 0.039(3) 0.005(2) 0.010(2) 0.000(2)
C30 0.044(4) 0.042(3) 0.037(3) -0.011(2) 0.007(2) -0.004(2)
C31 0.093(6) 0.048(4) 0.055(4) -0.011(3) 0.018(4) 0.011(3)
C32 0.046(4) 0.075(4) 0.052(4) -0.004(3) -0.005(3) -0.005(3)
C33 0.059(5) 0.068(4) 0.072(4) 0.013(3) 0.014(3) -0.025(4)
C34 0.090(8) 0.108(7) 0.203(11) 0.087(7) 0.026(7) -0.027(6)
C35 0.051(6) 0.124(7) 0.126(7) 0.028(6) 0.013(5) -0.039(5)
C36 0.052(4) 0.063(4) 0.026(3) 0.001(2) 0.009(2) -0.016(3)
C37 0.043(5) 0.105(6) 0.055(4) -0.011(4) 0.004(3) -0.009(4)
C38 0.075(6) 0.079(5) 0.058(4) -0.018(3) 0.004(3) 0.006(4)
C39 0.031(3) 0.041(3) 0.033(3) 0.001(2) 0.002(2) 0.005(2)
C40 0.033(4) 0.043(3) 0.047(3) 0.003(2) -0.001(2) 0.000(2)
C41 0.055(4) 0.041(3) 0.053(3) 0.009(3) -0.003(3) 0.002(3)
C42 0.062(5) 0.043(3) 0.055(4) -0.006(3) -0.002(3) 0.012(3)
C43 0.047(4) 0.057(4) 0.046(3) -0.010(3) 0.011(3) 0.011(3)
C44 0.028(3) 0.045(3) 0.034(3) -0.008(2) 0.003(2) 0.002(2)
C45 0.040(4) 0.066(4) 0.055(4) 0.020(3) 0.010(3) 0.006(3)
C46 0.056(5) 0.085(5) 0.045(3) 0.001(3) 0.005(3) 0.004(3)
C47 0.065(5) 0.089(5) 0.072(5) 0.020(4) 0.010(4) -0.016(4)
C48 0.103(7) 0.068(5) 0.072(5) -0.019(4) -0.006(4) 0.019(4)
C51 0.048(4) 0.047(3) 0.038(3) -0.004(2) 0.016(3) 0.005(3)
C52 0.052(5) 0.069(4) 0.084(5) -0.010(4) 0.020(3) -0.015(3)
C53 0.076(6) 0.085(5) 0.048(4) -0.003(3) 0.031(3) -0.008(4)
C54 0.026(3) 0.037(3) 0.035(3) -0.004(2) 0.006(2) 0.000(2)
C55 0.032(3) 0.039(3) 0.034(3) 0.001(2) 0.004(2) 0.002(2)
C56 0.027(3) 0.052(3) 0.040(3) 0.003(2) 0.000(2) 0.002(2)
C57 0.034(4) 0.038(3) 0.047(3) -0.004(2) 0.003(2) -0.004(2)
C58 0.038(4) 0.035(3) 0.043(3) 0.003(2) 0.001(2) -0.002(2)
C59 0.028(3) 0.036(3) 0.040(3) 0.003(2) 0.006(2) 0.001(2)
C60 0.049(4) 0.041(3) 0.043(3) 0.005(2) 0.003(2) -0.004(3)
C63 0.044(4) 0.047(3) 0.058(4) -0.015(3) -0.008(3) -0.005(3)
C64 0.085(6) 0.076(5) 0.054(4) -0.018(3) 0.007(4) -0.014(4)
C65 0.077(6) 0.071(5) 0.076(5) -0.012(4) 0.012(4) -0.030(4)
C66 0.027(3) 0.043(3) 0.043(3) 0.008(2) -0.002(2) -0.006(2)
C67 0.040(4) 0.048(3) 0.059(4) 0.008(3) 0.000(3) 0.002(3)
C68 0.055(4) 0.050(3) 0.041(3) 0.010(3) 0.004(3) -0.005(3)

loop_
_geom_bond_atom_site_label_1
_geom_bond_atom_site_label_2
_geom_bond_distance
_geom_bond_site_symmetry_2
_geom_bond_publ_flag
Ge1 C24 1.994(5) . ?
Ge1 C9 1.999(5) . ?
Ge1 C1 2.028(5) . ?
Ge1 Ge2 2.4297(8) . ?
Ge2 C39 1.960(5) . ?
Ge2 Ge3 2.2808(7) . ?
Ge3 C54 1.975(5) . ?
Ge3 C1 1.999(5) . ?
N1 C1 1.269(6) . ?
N1 C2 1.445(6) . ?
O1 C7 1.354(7) . ?
O1 C8 1.446(7) . ?
C2 C3 1.376(8) . ?
C2 C7 1.411(7) . ?
C3 C4 1.405(9) . ?
C4 C5 1.382(9) . ?
C5 C6 1.379(10) . ?
C6 C7 1.386(8) . ?
C9 C10 1.411(7) . ?
C9 C14 1.413(6) . ?
C10 C11 1.399(7) . ?
C10 C15 1.523(6) . ?
C11 C12 1.378(7) . ?
C12 C13 1.383(7) . ?
C12 C18 1.532(7) . ?
C13 C14 1.400(7) . ?
C14 C21 1.526(7) . ?
C15 C16 1.529(7) . ?
C15 C17 1.551(7) . ?
C18 C19 1.501(9) . ?
C18 C20 1.541(9) . ?
C21 C22 1.531(8) . ?
C21 C23 1.540(7) . ?
C24 C29 1.394(7) . ?
C24 C25 1.423(7) . ?
C25 C26 1.390(7) . ?
C25 C30 1.532(7) . ?
C26 C27 1.393(8) . ?
C27 C28 1.383(8) . ?
C27 C33 1.524(8) . ?
C28 C29 1.406(7) . ?
C29 C36 1.520(7) . ?
C30 C31 1.532(7) . ?
C30 C32 1.542(8) . ?
C33 C34 1.505(11) . ?
C33 C35 1.523(10) . ?
C36 C38 1.530(8) . ?
C36 C37 1.543(9) . ?
C39 C44 1.394(7) . ?
C39 C40 1.395(7) . ?
C40 C41 1.397(8) . ?
C40 C45 1.522(8) . ?
C41 C42 1.370(8) . ?
C42 C43 1.397(8) . ?
C42 C48 1.528(9) . ?
C43 C44 1.408(7) . ?
C44 C51 1.524(7) . ?
C45 C47 1.525(9) . ?
C45 C46 1.552(8) . ?
C48 C49A 1.384(17) . ?
C48 C50B 1.47(2) . ?
C48 C50A 1.572(15) . ?
C48 C49B 1.721(19) . ?
C51 C52 1.520(8) . ?
C51 C53 1.543(7) . ?
C54 C55 1.397(7) . ?
C54 C59 1.408(7) . ?
C55 C56 1.391(7) . ?
C55 C60 1.526(7) . ?
C56 C57 1.393(7) . ?
C57 C58 1.389(7) . ?
C57 C63 1.531(7) . ?
C58 C59 1.387(7) . ?
C59 C66 1.529(7) . ?
C60 C61A 1.499(13) . ?
C60 C62B 1.514(14) . ?
C60 C62A 1.532(13) . ?
C60 C61B 1.576(19) . ?
C63 C65 1.503(9) . ?
C63 C64 1.531(9) . ?
C66 C67 1.525(7) . ?
C66 C68 1.535(8) . ?
C69A C70A 1.514(9) . ?
C70A C71A 1.532(10) . ?
C70A C74A 1.534(10) . ?
C71A C72A 1.563(10) . ?
C72A C73A 1.545(10) . ?
C73A C74A 1.551(9) . ?
C69B C70B 1.530(10) . ?
C70B C71B 1.537(10) . ?
C70B C74B 1.546(10) . ?
C71B C72B 1.548(10) . ?
C72B C73B 1.548(10) . ?
C73B C74B 1.546(10) . ?
C75A C76A 1.523(10) . ?
C76A C80A 1.551(10) . ?
C76A C77A 1.564(10) . ?
C77A C78A 1.556(10) . ?
C78A C79A 1.544(10) . ?
C79A C80A 1.550(10) . ?
C75B C76B 1.531(10) . ?
C76B C80B 1.544(9) . ?
C76B C77B 1.556(9) . ?
C77B C78B 1.546(10) . ?
C78B C79B 1.544(10) . ?
C79B C80B 1.549(10) . ?
